data_4501622
loop_
_publ_author_name
'Ji, Bao-Ming'
'Deng, Dong-Sheng'
'Ma, Ning'
'Miao, Shao-Bin'
'Yang, Xiao-Gang'
'Ji, Li-Guo'
'Du, Miao'

_publ_section_title
;
 Multicomponent Hydrogen-Bonding Salts Constructed from
 Tris(2-benzimidazylmethyl)amine and Various Carboxylic Acids: Role of
 Benzimidazolium-Carboxylate Supramolecular Heterosynthons on Network
 Assembly
;
_journal_issue 7
_journal_name_full 'Crystal Growth &amp; Design'
_journal_page_first 3060
_journal_paper_doi 10.1021/cg100177n
_journal_volume 10
_journal_year 2010
_chemical_formula_sum 'C73 H77 N17 O12'
_chemical_formula_weight 1384.52
_chemical_name_systematic
; 
 ? 
;
_space_group_IT_number 2
_symmetry_space_group_name_Hall '-P 1'
_symmetry_space_group_name_H-M 'P -1'
_atom_sites_solution_hydrogens geom
_atom_sites_solution_primary direct
_atom_sites_solution_secondary difmap
_audit_creation_method SHELXL-97
_cell_angle_alpha 82.975(3)
_cell_angle_beta 81.666(3)
_cell_angle_gamma 70.995(3)
_cell_formula_units_Z 2
_cell_length_a 11.340(3)
_cell_length_b 13.870(3)
_cell_length_c 23.786(6)
_cell_measurement_temperature 294(2)
_cell_volume 3488.6(15)
_computing_structure_refinement 'SHELXL-97 (Sheldrick, 1997)'
_computing_structure_solution 'SHELXS-97 (Sheldrick, 1990)'
_diffrn_ambient_temperature 294(2)
_diffrn_measured_fraction_theta_full 0.986
_diffrn_measured_fraction_theta_max 0.986
_diffrn_radiation_monochromator graphite
_diffrn_radiation_source 'fine-focus sealed tube'
_diffrn_radiation_type MoK\a
_diffrn_radiation_wavelength 0.71073
_diffrn_reflns_av_R_equivalents 0.1011
_diffrn_reflns_av_sigmaI/netI 0.1969
_diffrn_reflns_limit_h_max 13
_diffrn_reflns_limit_h_min -13
_diffrn_reflns_limit_k_max 16
_diffrn_reflns_limit_k_min -16
_diffrn_reflns_limit_l_max 28
_diffrn_reflns_limit_l_min -28
_diffrn_reflns_number 26418
_diffrn_reflns_theta_full 25.50
_diffrn_reflns_theta_max 25.50
_diffrn_reflns_theta_min 2.42
_exptl_absorpt_coefficient_mu 0.092
_exptl_absorpt_correction_T_max 0.9918
_exptl_absorpt_correction_T_min 0.9764
_exptl_crystal_density_diffrn 1.318
_exptl_crystal_density_method 'not measured'
_exptl_crystal_F_000 1460
_exptl_crystal_size_max 0.26
_exptl_crystal_size_mid 0.15
_exptl_crystal_size_min 0.09
_refine_diff_density_max 0.296
_refine_diff_density_min -0.315
_refine_diff_density_rms 0.047
_refine_ls_extinction_method none
_refine_ls_goodness_of_fit_ref 0.975
_refine_ls_hydrogen_treatment mixed
_refine_ls_matrix_type full
_refine_ls_number_parameters 920
_refine_ls_number_reflns 12788
_refine_ls_number_restraints 114
_refine_ls_restrained_S_all 0.986
_refine_ls_R_factor_all 0.2556
_refine_ls_R_factor_gt 0.0780
_refine_ls_shift/su_max 0.000
_refine_ls_shift/su_mean 0.000
_refine_ls_structure_factor_coef Fsqd
_refine_ls_weighting_details 'calc w=1/[\s^2^(Fo^2^)+(0.0305P)^2^+0.4387P] where P=(Fo^2^+2Fc^2^)/3'
_refine_ls_weighting_scheme calc
_refine_ls_wR_factor_gt 0.1091
_refine_ls_wR_factor_ref 0.1571
_reflns_number_gt 4032
_reflns_number_total 12788
_reflns_threshold_expression >2sigma(I)
_cod_data_source_file cg100177n_si_004.cif
_cod_data_source_block a
_cod_original_cell_volume 3488.5(15)
_cod_database_code 4501622

loop_
_symmetry_equiv_pos_as_xyz
'x, y, z'
'-x, -y, -z'

loop_
_atom_site_label
_atom_site_type_symbol
_atom_site_fract_x
_atom_site_fract_y
_atom_site_fract_z
_atom_site_U_iso_or_equiv
_atom_site_adp_type
_atom_site_occupancy
_atom_site_symmetry_multiplicity
_atom_site_calc_flag
_atom_site_refinement_flags
C1 C 0.3454(5) 0.8773(4) 0.5089(2) 0.0514(14) Uani 1 1 d .
H1A H 0.3892 0.9168 0.5235 0.062 Uiso 1 1 calc R
H1B H 0.3159 0.8370 0.5407 0.062 Uiso 1 1 calc R
C2 C 0.2370(5) 0.9471(4) 0.4808(2) 0.0504(14) Uani 1 1 d .
C3 C 0.0737(5) 1.0797(4) 0.4599(2) 0.0474(14) Uani 1 1 d .
C4 C -0.0228(5) 1.1718(4) 0.4581(2) 0.0597(16) Uani 1 1 d .
H4 H -0.0434 1.2155 0.4872 0.072 Uiso 1 1 calc R
C5 C -0.0859(5) 1.1946(4) 0.4109(3) 0.0673(17) Uani 1 1 d .
H5 H -0.1493 1.2569 0.4073 0.081 Uiso 1 1 calc R
C6 C -0.0591(5) 1.1286(4) 0.3682(2) 0.0632(16) Uani 1 1 d .
H6 H -0.1055 1.1474 0.3372 0.076 Uiso 1 1 calc R
C7 C 0.0349(5) 1.0355(4) 0.3707(2) 0.0620(16) Uani 1 1 d .
H7 H 0.0526 0.9906 0.3423 0.074 Uiso 1 1 calc R
C8 C 0.1003(5) 1.0132(4) 0.4171(2) 0.0482(14) Uani 1 1 d .
C9 C 0.5040(5) 0.7120(4) 0.4958(2) 0.0631(16) Uani 1 1 d .
H9A H 0.5416 0.7258 0.5268 0.076 Uiso 1 1 calc R
H9B H 0.5711 0.6748 0.4688 0.076 Uiso 1 1 calc R
C10 C 0.4213(5) 0.6486(4) 0.5185(3) 0.0587(16) Uani 1 1 d .
C11 C 0.3338(6) 0.5474(4) 0.5718(3) 0.0627(16) Uani 1 1 d .
C12 C 0.2994(6) 0.4831(5) 0.6154(3) 0.0760(19) Uani 1 1 d .
H12 H 0.3424 0.4620 0.6474 0.091 Uiso 1 1 calc R
C13 C 0.1995(7) 0.4516(4) 0.6096(3) 0.080(2) Uani 1 1 d .
H13 H 0.1739 0.4081 0.6381 0.096 Uiso 1 1 calc R
C14 C 0.1361(6) 0.4839(5) 0.5615(3) 0.0758(19) Uani 1 1 d .
H14 H 0.0683 0.4617 0.5588 0.091 Uiso 1 1 calc R
C15 C 0.1697(5) 0.5476(4) 0.5177(3) 0.0681(17) Uani 1 1 d .
H15 H 0.1267 0.5690 0.4856 0.082 Uiso 1 1 calc R
C16 C 0.2705(5) 0.5778(4) 0.5242(2) 0.0525(15) Uani 1 1 d .
C17 C 0.5139(5) 0.8614(4) 0.4331(2) 0.0554(15) Uani 1 1 d .
H17A H 0.5800 0.8603 0.4551 0.067 Uiso 1 1 calc R
H17B H 0.4661 0.9323 0.4243 0.067 Uiso 1 1 calc R
C18 C 0.5711(5) 0.8132(4) 0.3792(2) 0.0498(14) Uani 1 1 d .
C19 C 0.5892(5) 0.7427(4) 0.2991(2) 0.0564(15) Uani 1 1 d .
C20 C 0.5751(5) 0.6972(4) 0.2528(3) 0.0647(17) Uani 1 1 d .
H20 H 0.5088 0.6715 0.2532 0.078 Uiso 1 1 calc R
C21 C 0.6632(6) 0.6919(4) 0.2067(3) 0.0758(19) Uani 1 1 d .
H21 H 0.6560 0.6634 0.1744 0.091 Uiso 1 1 calc R
C22 C 0.7640(6) 0.7285(5) 0.2071(3) 0.080(2) Uani 1 1 d .
H22 H 0.8232 0.7231 0.1752 0.097 Uiso 1 1 calc R
C23 C 0.7780(5) 0.7725(4) 0.2536(3) 0.0731(18) Uani 1 1 d .
H23 H 0.8451 0.7972 0.2535 0.088 Uiso 1 1 calc R
C24 C 0.6894(5) 0.7787(4) 0.3002(2) 0.0559(15) Uani 1 1 d .
C25 C -0.0017(4) 0.6315(3) 0.9852(2) 0.0468(14) Uani 1 1 d .
H25A H -0.0645 0.6290 1.0172 0.056 Uiso 1 1 calc R
H25B H 0.0514 0.5620 0.9796 0.056 Uiso 1 1 calc R
C26 C -0.0648(5) 0.6755(4) 0.9336(2) 0.0434(13) Uani 1 1 d .
C27 C -0.0966(5) 0.7536(4) 0.8482(2) 0.0441(13) Uani 1 1 d .
C28 C -0.0935(5) 0.8098(4) 0.7957(2) 0.0578(15) Uani 1 1 d .
H28 H -0.0314 0.8401 0.7831 0.069 Uiso 1 1 calc R
C29 C -0.1883(6) 0.8176(4) 0.7637(2) 0.0607(16) Uani 1 1 d .
H29 H -0.1883 0.8524 0.7277 0.073 Uiso 1 1 calc R
C30 C -0.2839(5) 0.7760(5) 0.7828(3) 0.0719(18) Uani 1 1 d .
H30 H -0.3472 0.7854 0.7599 0.086 Uiso 1 1 calc R
C31 C -0.2873(5) 0.7214(4) 0.8346(2) 0.0582(15) Uani 1 1 d .
H31 H -0.3511 0.6929 0.8473 0.070 Uiso 1 1 calc R
C32 C -0.1905(5) 0.7104(4) 0.8676(2) 0.0455(13) Uani 1 1 d .
C33 C 0.1745(5) 0.6287(4) 1.0331(2) 0.0511(14) Uani 1 1 d .
H33A H 0.1377 0.5964 1.0664 0.061 Uiso 1 1 calc R
H33B H 0.2141 0.6729 1.0462 0.061 Uiso 1 1 calc R
C34 C 0.2720(5) 0.5480(4) 1.0004(2) 0.0476(14) Uani 1 1 d .
C35 C 0.4236(5) 0.4729(4) 0.9361(2) 0.0514(14) Uani 1 1 d .
C36 C 0.5147(5) 0.4465(5) 0.8898(2) 0.0689(17) Uani 1 1 d .
H36 H 0.5338 0.4952 0.8628 0.083 Uiso 1 1 calc R
C37 C 0.5749(5) 0.3430(5) 0.8868(3) 0.0779(19) Uani 1 1 d .
H37 H 0.6349 0.3214 0.8560 0.093 Uiso 1 1 calc R
C38 C 0.5499(5) 0.2704(5) 0.9274(3) 0.0774(19) Uani 1 1 d .
H38 H 0.5946 0.2018 0.9235 0.093 Uiso 1 1 calc R
C39 C 0.4606(5) 0.2965(4) 0.9735(3) 0.0752(19) Uani 1 1 d .
H39 H 0.4439 0.2478 1.0012 0.090 Uiso 1 1 calc R
C40 C 0.3964(5) 0.4013(4) 0.9759(2) 0.0521(14) Uani 1 1 d .
C41 C -0.0028(4) 0.7816(3) 1.0272(2) 0.0498(14) Uani 1 1 d .
H41A H -0.0314 0.7610 1.0659 0.060 Uiso 1 1 calc R
H41B H -0.0760 0.8159 1.0074 0.060 Uiso 1 1 calc R
C42 C 0.0686(5) 0.8527(4) 1.0287(2) 0.0451(14) Uani 1 1 d .
C43 C 0.1521(5) 0.9576(4) 1.0538(2) 0.0526(15) Uani 1 1 d .
C44 C 0.1895(5) 1.0213(4) 1.0825(2) 0.0579(16) Uani 1 1 d .
H44 H 0.1565 1.0355 1.1198 0.069 Uiso 1 1 calc R
C45 C 0.2787(6) 1.0632(4) 1.0532(3) 0.0717(18) Uani 1 1 d .
H45 H 0.3062 1.1062 1.0714 0.086 Uiso 1 1 calc R
C46 C 0.3278(5) 1.0428(4) 0.9975(3) 0.0732(18) Uani 1 1 d .
H46 H 0.3861 1.0735 0.9790 0.088 Uiso 1 1 calc R
C47 C 0.2925(5) 0.9783(4) 0.9689(2) 0.0651(17) Uani 1 1 d .
H47 H 0.3267 0.9629 0.9318 0.078 Uiso 1 1 calc R
C48 C 0.2026(5) 0.9375(4) 0.9985(2) 0.0500(14) Uani 1 1 d .
C49 C 0.1938(5) 0.6777(4) 0.3129(2) 0.0527(13) Uani 1 1 d U
C50 C 0.2683(5) 0.5807(4) 0.3006(3) 0.0617(15) Uani 1 1 d U
C51 C 0.2668(5) 0.5432(5) 0.2499(3) 0.0797(18) Uani 1 1 d U
H51 H 0.3178 0.4777 0.2419 0.096 Uiso 1 1 calc R
C52 C 0.1899(6) 0.6028(6) 0.2114(3) 0.093(2) Uani 1 1 d U
H52 H 0.1852 0.5757 0.1782 0.112 Uiso 1 1 calc R
C53 C 0.1192(6) 0.7020(6) 0.2207(3) 0.095(2) Uani 1 1 d U
H53 H 0.0726 0.7440 0.1929 0.114 Uiso 1 1 calc R
C54 C 0.1193(5) 0.7378(5) 0.2727(3) 0.0815(18) Uani 1 1 d U
H54 H 0.0683 0.8034 0.2806 0.098 Uiso 1 1 calc R
C55 C 0.1870(6) 0.7246(4) 0.3687(3) 0.0643(17) Uani 1 1 d U
C56 C 0.3532(9) 0.5126(6) 0.3422(4) 0.112(3) Uani 1 1 d U
C57 C 0.6942(5) 0.1730(4) 0.2084(2) 0.0488(13) Uani 1 1 d U
C58 C 0.7722(5) 0.0798(4) 0.2288(2) 0.0475(13) Uani 1 1 d U
C59 C 0.7505(5) 0.0437(4) 0.2846(2) 0.0599(15) Uani 1 1 d U
H59 H 0.8014 -0.0199 0.2980 0.072 Uiso 1 1 calc R
C60 C 0.6545(5) 0.1007(5) 0.3207(2) 0.0697(16) Uani 1 1 d U
H60 H 0.6399 0.0750 0.3581 0.084 Uiso 1 1 calc R
C61 C 0.5794(5) 0.1959(4) 0.3017(2) 0.0686(16) Uani 1 1 d U
H61 H 0.5167 0.2360 0.3266 0.082 Uiso 1 1 calc R
C62 C 0.5989(5) 0.2309(4) 0.2452(2) 0.0580(15) Uani 1 1 d U
H62 H 0.5473 0.2942 0.2318 0.070 Uiso 1 1 calc R
C63 C 0.7162(6) 0.2191(4) 0.1488(2) 0.0572(15) Uani 1 1 d U
C64 C 0.8844(6) 0.0127(4) 0.1944(2) 0.0569(16) Uani 1 1 d .
C65 C 0.8674(9) 0.4905(7) 0.1463(5) 0.128(4) Uani 1 1 d .
H65 H 0.8062 0.4813 0.1273 0.153 Uiso 1 1 calc R
C66 C 0.9551(7) 0.4661(5) 0.2352(3) 0.137(3) Uani 1 1 d .
H66A H 0.9939 0.4011 0.2548 0.206 Uiso 1 1 calc R
H66B H 0.9120 0.5149 0.2626 0.206 Uiso 1 1 calc R
H66C H 1.0183 0.4891 0.2115 0.206 Uiso 1 1 calc R
C67 C 0.7761(7) 0.4110(6) 0.2267(4) 0.171(4) Uani 1 1 d .
H67A H 0.7165 0.4567 0.2521 0.256 Uiso 1 1 calc R
H67B H 0.8157 0.3478 0.2477 0.256 Uiso 1 1 calc R
H67C H 0.7335 0.3980 0.1978 0.256 Uiso 1 1 calc R
C71 C 0.4329(7) 0.9886(5) 0.2742(4) 0.089(2) Uani 1 1 d .
H71 H 0.5014 1.0119 0.2732 0.107 Uiso 1 1 calc R
C72 C 0.3176(6) 0.9126(5) 0.2264(3) 0.105(2) Uani 1 1 d .
H72A H 0.2916 0.8901 0.2646 0.157 Uiso 1 1 calc R
H72B H 0.3468 0.8555 0.2033 0.157 Uiso 1 1 calc R
H72C H 0.2478 0.9638 0.2109 0.157 Uiso 1 1 calc R
C73 C 0.4988(6) 0.9623(5) 0.1745(3) 0.128(3) Uani 1 1 d .
H73A H 0.5645 0.9868 0.1820 0.192 Uiso 1 1 calc R
H73B H 0.4507 1.0088 0.1467 0.192 Uiso 1 1 calc R
H73C H 0.5349 0.8959 0.1602 0.192 Uiso 1 1 calc R
N1 N 0.4312(4) 0.8091(3) 0.46748(17) 0.0497(11) Uani 1 1 d .
N2 N 0.2029(4) 0.9301(3) 0.43261(17) 0.0523(12) Uani 1 1 d .
H2 H 0.2381 0.8768 0.4140 0.063 Uiso 1 1 calc R
N3 N 0.1608(4) 1.0353(3) 0.49814(17) 0.0522(12) Uani 1 1 d .
H3 H 0.1648 1.0612 0.5286 0.063 Uiso 1 1 calc R
N4 N 0.3281(4) 0.6429(3) 0.49100(18) 0.0559(12) Uani 1 1 d .
H4A H 0.3079 0.6741 0.4586 0.067 Uiso 1 1 calc R
N5 N 0.4278(5) 0.5916(4) 0.5668(2) 0.0751(15) Uani 1 1 d .
H5A H 0.4807 0.5834 0.5909 0.090 Uiso 1 1 calc R
N6 N 0.5163(4) 0.7648(3) 0.35019(18) 0.0555(12) Uani 1 1 d .
H6A H 0.4481 0.7504 0.3616 0.067 Uiso 1 1 calc R
N7 N 0.6778(4) 0.8221(3) 0.35161(19) 0.0544(12) Uani 1 1 d .
N8 N 0.0745(4) 0.6910(3) 0.99848(16) 0.0444(11) Uani 1 1 d .
N9 N -0.0201(4) 0.7309(3) 0.89127(18) 0.0477(11) Uani 1 1 d .
H9 H 0.0453 0.7495 0.8909 0.057 Uiso 1 1 calc R
N10 N -0.1684(4) 0.6614(3) 0.92190(17) 0.0464(11) Uani 1 1 d .
N11 N 0.3437(4) 0.5665(3) 0.95287(17) 0.0515(12) Uani 1 1 d .
H11 H 0.3406 0.6256 0.9359 0.062 Uiso 1 1 calc R
N12 N 0.3002(4) 0.4506(3) 1.01557(17) 0.0547(12) Uani 1 1 d .
H12A H 0.2658 0.4223 1.0446 0.066 Uiso 1 1 calc R
N13 N 0.1482(4) 0.8707(3) 0.98331(17) 0.0499(11) Uani 1 1 d .
H13A H 0.1620 0.8450 0.9510 0.060 Uiso 1 1 calc R
N14 N 0.0672(4) 0.9029(3) 1.07244(17) 0.0479(11) Uani 1 1 d .
N15 N 0.8679(5) 0.4559(4) 0.2008(3) 0.0773(17) Uani 1 1 d .
N17 N 0.4171(5) 0.9550(4) 0.2271(3) 0.0765(15) Uani 1 1 d .
O1 O 0.0899(4) 0.7340(4) 0.40175(19) 0.1222(19) Uani 1 1 d .
O2 O 0.2781(3) 0.7453(3) 0.37937(15) 0.0737(12) Uani 1 1 d .
O3 O 0.3371(6) 0.5189(4) 0.3901(2) 0.147(2) Uani 1 1 d U
O4 O 0.4503(7) 0.4543(5) 0.3240(3) 0.247(4) Uani 1 1 d U
O5 O 0.6268(4) 0.2799(3) 0.12587(17) 0.0876(14) Uani 1 1 d U
O6 O 0.8283(3) 0.1931(2) 0.12561(13) 0.0594(10) Uani 1 1 d U
O7 O 0.9889(4) -0.0117(3) 0.20931(16) 0.0790(13) Uani 1 1 d .
O8 O 0.8571(3) -0.0193(3) 0.14998(15) 0.0642(11) Uani 1 1 d .
H8 H 0.9221 -0.0496 0.1310 0.096 Uiso 1 1 calc R
O9 O 0.9339(6) 0.5307(5) 0.1196(3) 0.135(3) Uani 1 1 d .
O11 O 0.3644(5) 0.9913(4) 0.3190(2) 0.1134(19) Uani 1 1 d .
O12 O 0.8494(4) 0.8682(3) 0.40821(15) 0.0744(12) Uani 1 1 d .
H1W H 0.8023 0.8539 0.3891 0.12(3) Uiso 1 1 d R
H2W H 0.9170 0.8212 0.4094 0.36(7) Uiso 1 1 d R
N16 N 0.2274(3) 0.2641(2) 0.41031(13) 0.0749(15) Uani 1 1 d G
O10 O 0.3783(3) 0.1257(3) 0.44128(17) 0.0902(14) Uani 1 1 d G
C68 C 0.3161(3) 0.1760(2) 0.40330(13) 0.081(2) Uani 1 1 d G
H68 H 0.3327 0.1505 0.3676 0.098 Uiso 1 1 calc R
C69 C 0.1940(4) 0.3103(3) 0.46492(17) 0.091(2) Uani 1 1 d G
H69A H 0.2331 0.2612 0.4942 0.137 Uiso 1 1 calc R
H69B H 0.1045 0.3309 0.4742 0.137 Uiso 1 1 calc R
H69C H 0.2223 0.3689 0.4622 0.137 Uiso 1 1 calc R
C70 C 0.1610(5) 0.3167(4) 0.36124(19) 0.114(2) Uani 1 1 d G
H70A H 0.1984 0.2798 0.3282 0.171 Uiso 1 1 calc R
H70B H 0.1667 0.3848 0.3545 0.171 Uiso 1 1 calc R
H70C H 0.0743 0.3199 0.3690 0.171 Uiso 1 1 calc R

loop_
_atom_site_aniso_label
_atom_site_aniso_U_11
_atom_site_aniso_U_22
_atom_site_aniso_U_33
_atom_site_aniso_U_23
_atom_site_aniso_U_13
_atom_site_aniso_U_12
C1 0.057(4) 0.053(4) 0.043(3) -0.011(3) -0.001(3) -0.016(3)
C2 0.055(4) 0.049(4) 0.048(4) -0.005(3) -0.004(3) -0.017(3)
C3 0.048(4) 0.046(4) 0.053(4) 0.004(3) -0.009(3) -0.022(3)
C4 0.057(4) 0.052(4) 0.066(4) -0.009(3) -0.005(3) -0.011(3)
C5 0.053(4) 0.056(4) 0.083(5) -0.008(4) -0.009(4) -0.002(3)
C6 0.057(4) 0.069(4) 0.067(4) -0.004(4) -0.011(3) -0.023(4)
C7 0.064(4) 0.060(4) 0.062(4) -0.017(3) -0.009(3) -0.015(3)
C8 0.048(4) 0.051(4) 0.046(4) -0.014(3) 0.000(3) -0.016(3)
C9 0.050(4) 0.052(4) 0.085(5) -0.010(3) -0.011(3) -0.010(3)
C10 0.062(4) 0.050(4) 0.058(4) -0.004(3) -0.014(4) -0.007(3)
C11 0.071(5) 0.050(4) 0.067(5) -0.001(3) -0.011(4) -0.019(4)
C12 0.092(5) 0.067(5) 0.062(5) 0.006(4) -0.016(4) -0.015(4)
C13 0.098(6) 0.060(4) 0.073(5) 0.004(4) 0.003(4) -0.019(4)
C14 0.082(5) 0.063(5) 0.082(5) -0.013(4) 0.011(4) -0.029(4)
C15 0.063(4) 0.067(4) 0.074(5) -0.021(4) -0.003(4) -0.018(4)
C16 0.059(4) 0.048(4) 0.045(4) -0.009(3) -0.009(3) -0.007(3)
C17 0.062(4) 0.054(4) 0.052(4) -0.014(3) 0.005(3) -0.022(3)
C18 0.052(4) 0.039(3) 0.055(4) -0.011(3) -0.006(3) -0.008(3)
C19 0.052(4) 0.045(4) 0.059(4) -0.009(3) -0.007(3) 0.004(3)
C20 0.067(4) 0.057(4) 0.071(5) -0.015(3) -0.020(4) -0.012(3)
C21 0.077(5) 0.073(5) 0.066(5) -0.028(4) -0.007(4) -0.001(4)
C22 0.064(5) 0.093(5) 0.069(5) -0.020(4) 0.014(4) -0.008(4)
C23 0.074(5) 0.072(4) 0.072(5) -0.013(4) 0.012(4) -0.027(4)
C24 0.046(4) 0.064(4) 0.053(4) 0.000(3) -0.010(3) -0.012(3)
C25 0.049(3) 0.037(3) 0.053(4) -0.003(3) -0.004(3) -0.012(3)
C26 0.050(4) 0.031(3) 0.044(4) -0.002(3) -0.004(3) -0.007(3)
C27 0.046(4) 0.041(3) 0.047(4) -0.010(3) 0.004(3) -0.017(3)
C28 0.070(4) 0.050(4) 0.051(4) 0.001(3) 0.001(3) -0.020(3)
C29 0.073(5) 0.053(4) 0.052(4) 0.005(3) -0.015(4) -0.015(3)
C30 0.069(5) 0.085(5) 0.068(5) -0.005(4) -0.018(4) -0.028(4)
C31 0.057(4) 0.055(4) 0.065(4) -0.004(3) -0.003(3) -0.023(3)
C32 0.041(4) 0.042(3) 0.056(4) -0.008(3) -0.009(3) -0.012(3)
C33 0.059(4) 0.043(3) 0.049(4) -0.004(3) -0.008(3) -0.012(3)
C34 0.051(4) 0.041(4) 0.054(4) -0.001(3) -0.012(3) -0.015(3)
C35 0.043(4) 0.046(4) 0.057(4) 0.000(3) -0.001(3) -0.008(3)
C36 0.064(4) 0.076(5) 0.063(4) 0.001(4) 0.003(3) -0.023(4)
C37 0.055(4) 0.082(5) 0.084(5) -0.010(4) -0.003(4) -0.006(4)
C38 0.060(5) 0.055(4) 0.104(6) -0.015(4) -0.006(4) 0.002(4)
C39 0.068(5) 0.047(4) 0.103(6) -0.003(4) 0.006(4) -0.014(3)
C40 0.041(4) 0.049(4) 0.065(4) -0.004(3) -0.002(3) -0.013(3)
C41 0.053(4) 0.047(3) 0.045(3) -0.008(3) 0.002(3) -0.010(3)
C42 0.049(4) 0.037(3) 0.044(4) -0.009(3) 0.003(3) -0.007(3)
C43 0.059(4) 0.042(4) 0.047(4) -0.012(3) -0.006(3) -0.001(3)
C44 0.075(4) 0.041(4) 0.057(4) -0.016(3) -0.012(3) -0.011(3)
C45 0.067(5) 0.047(4) 0.105(6) -0.014(4) -0.026(4) -0.012(3)
C46 0.056(4) 0.063(4) 0.100(6) -0.014(4) -0.011(4) -0.014(3)
C47 0.065(4) 0.060(4) 0.069(4) -0.020(3) 0.005(3) -0.018(3)
C48 0.051(4) 0.041(3) 0.058(4) -0.006(3) -0.013(3) -0.009(3)
C49 0.038(3) 0.063(3) 0.056(3) -0.004(3) -0.010(3) -0.013(3)
C50 0.058(3) 0.055(3) 0.073(4) -0.008(3) -0.008(3) -0.017(3)
C51 0.079(4) 0.081(4) 0.078(4) -0.028(4) 0.007(4) -0.021(3)
C52 0.090(5) 0.130(5) 0.072(4) -0.035(4) -0.008(4) -0.043(4)
C53 0.073(4) 0.132(5) 0.070(4) -0.003(4) -0.015(4) -0.019(4)
C54 0.058(4) 0.096(4) 0.076(4) -0.011(4) -0.018(3) 0.000(3)
C55 0.048(4) 0.070(4) 0.071(4) -0.020(3) -0.013(3) -0.006(3)
C56 0.126(6) 0.062(5) 0.128(6) -0.010(5) -0.026(6) 0.003(4)
C57 0.054(3) 0.045(3) 0.049(3) -0.002(3) 0.001(3) -0.020(3)
C58 0.050(3) 0.051(3) 0.046(3) -0.010(3) 0.002(3) -0.022(3)
C59 0.069(4) 0.064(4) 0.047(3) -0.004(3) -0.005(3) -0.020(3)
C60 0.085(4) 0.086(4) 0.041(3) -0.003(3) 0.003(3) -0.035(3)
C61 0.068(4) 0.078(4) 0.058(4) -0.019(3) 0.013(3) -0.024(3)
C62 0.061(4) 0.052(3) 0.054(3) -0.005(3) 0.013(3) -0.016(3)
C63 0.067(4) 0.047(3) 0.057(4) -0.002(3) 0.003(3) -0.023(3)
C64 0.071(5) 0.049(4) 0.055(4) -0.001(3) -0.009(4) -0.026(4)
C65 0.129(9) 0.090(8) 0.141(11) -0.072(8) 0.021(8) 0.005(6)
C66 0.146(8) 0.127(7) 0.149(8) -0.070(6) -0.044(6) -0.023(6)
C67 0.144(8) 0.109(7) 0.261(11) -0.064(7) 0.080(8) -0.068(6)
C71 0.097(7) 0.060(5) 0.106(7) 0.007(5) -0.053(6) -0.006(4)
C72 0.091(6) 0.089(5) 0.143(7) -0.006(5) -0.042(5) -0.029(5)
C73 0.114(7) 0.137(7) 0.103(6) 0.005(5) 0.005(5) -0.011(5)
N1 0.049(3) 0.041(3) 0.058(3) -0.006(2) -0.009(2) -0.010(2)
N2 0.048(3) 0.056(3) 0.046(3) -0.015(2) -0.002(2) -0.003(2)
N3 0.052(3) 0.050(3) 0.055(3) -0.014(3) 0.001(3) -0.016(2)
N4 0.061(3) 0.051(3) 0.055(3) 0.003(2) -0.018(3) -0.015(3)
N5 0.090(4) 0.066(4) 0.071(4) -0.002(3) -0.033(3) -0.018(3)
N6 0.056(3) 0.053(3) 0.058(3) -0.009(3) -0.006(3) -0.017(2)
N7 0.048(3) 0.057(3) 0.056(3) -0.010(2) -0.006(3) -0.012(2)
N8 0.047(3) 0.042(3) 0.044(3) -0.009(2) -0.001(2) -0.013(2)
N9 0.045(3) 0.044(3) 0.057(3) -0.005(2) -0.006(3) -0.017(2)
N10 0.046(3) 0.047(3) 0.047(3) -0.009(2) -0.005(2) -0.013(2)
N11 0.058(3) 0.039(3) 0.052(3) 0.012(2) 0.000(2) -0.017(2)
N12 0.054(3) 0.047(3) 0.057(3) 0.012(3) 0.004(2) -0.018(2)
N13 0.058(3) 0.045(3) 0.047(3) -0.012(2) 0.003(2) -0.018(2)
N14 0.053(3) 0.039(3) 0.046(3) -0.008(2) 0.001(2) -0.007(2)
N15 0.090(5) 0.062(4) 0.074(4) -0.023(4) 0.010(4) -0.017(3)
N17 0.072(4) 0.068(4) 0.084(5) -0.007(3) -0.022(4) -0.009(3)
O1 0.071(3) 0.190(5) 0.115(4) -0.079(4) 0.005(3) -0.037(3)
O2 0.059(3) 0.092(3) 0.082(3) -0.026(2) -0.012(2) -0.031(2)
O3 0.218(6) 0.092(4) 0.116(5) -0.014(4) -0.082(5) 0.001(4)
O4 0.216(7) 0.177(6) 0.236(7) -0.030(5) -0.048(6) 0.106(5)
O5 0.074(3) 0.080(3) 0.085(3) 0.029(2) 0.000(2) -0.008(2)
O6 0.064(3) 0.068(3) 0.053(2) -0.010(2) 0.013(2) -0.038(2)
O7 0.062(3) 0.085(3) 0.080(3) -0.015(2) -0.010(2) -0.006(2)
O8 0.075(3) 0.058(3) 0.058(3) -0.018(2) 0.007(2) -0.020(2)
O9 0.159(7) 0.089(4) 0.120(5) -0.016(4) 0.039(4) -0.007(4)
O11 0.133(5) 0.094(4) 0.087(4) -0.008(3) -0.026(3) 0.007(3)
O12 0.062(3) 0.095(3) 0.073(3) -0.032(2) -0.009(2) -0.025(3)
N16 0.076(4) 0.078(4) 0.067(4) -0.007(3) -0.009(3) -0.019(3)
O10 0.085(3) 0.080(3) 0.099(4) -0.026(3) 0.001(3) -0.015(3)
C68 0.091(6) 0.085(6) 0.074(5) -0.018(4) 0.011(4) -0.039(5)
C69 0.080(5) 0.095(5) 0.094(5) -0.048(4) 0.004(4) -0.013(4)
C70 0.122(6) 0.116(6) 0.106(6) 0.005(5) -0.020(5) -0.042(5)

loop_
_atom_type_symbol
_atom_type_description
_atom_type_scat_dispersion_real
_atom_type_scat_dispersion_imag
_atom_type_scat_source
C C 0.0033 0.0016 'International Tables Vol C Tables 4.2.6.8 and 6.1.1.4'
H H 0.0000 0.0000 'International Tables Vol C Tables 4.2.6.8 and 6.1.1.4'
N N 0.0061 0.0033 'International Tables Vol C Tables 4.2.6.8 and 6.1.1.4'
O O 0.0106 0.0060 'International Tables Vol C Tables 4.2.6.8 and 6.1.1.4'

loop_
_geom_angle_atom_site_label_1
_geom_angle_atom_site_label_2
_geom_angle_atom_site_label_3
_geom_angle
N1 C1 C2 109.4(4)
N1 C1 H1A 109.8
C2 C1 H1A 109.8
N1 C1 H1B 109.8
C2 C1 H1B 109.8
H1A C1 H1B 108.2
N3 C2 N2 109.2(5)
N3 C2 C1 126.6(5)
N2 C2 C1 124.3(5)
N3 C3 C8 106.6(5)
N3 C3 C4 132.1(5)
C8 C3 C4 121.3(5)
C5 C4 C3 116.0(5)
C5 C4 H4 122.0
C3 C4 H4 122.0
C4 C5 C6 122.6(5)
C4 C5 H5 118.7
C6 C5 H5 118.7
C7 C6 C5 121.5(5)
C7 C6 H6 119.2
C5 C6 H6 119.2
C8 C7 C6 116.3(5)
C8 C7 H7 121.9
C6 C7 H7 121.9
C7 C8 C3 122.2(5)
C7 C8 N2 132.3(5)
C3 C8 N2 105.5(5)
N1 C9 C10 110.3(4)
N1 C9 H9A 109.6
C10 C9 H9A 109.6
N1 C9 H9B 109.6
C10 C9 H9B 109.6
H9A C9 H9B 108.1
N5 C10 N4 110.8(5)
N5 C10 C9 125.8(6)
N4 C10 C9 123.4(6)
C16 C11 N5 109.2(6)
C16 C11 C12 121.2(6)
N5 C11 C12 129.7(7)
C13 C12 C11 117.4(6)
C13 C12 H12 121.3
C11 C12 H12 121.3
C12 C13 C14 120.6(6)
C12 C13 H13 119.7
C14 C13 H13 119.7
C15 C14 C13 122.5(6)
C15 C14 H14 118.7
C13 C14 H14 118.7
C14 C15 C16 115.9(6)
C14 C15 H15 122.0
C16 C15 H15 122.0
C15 C16 C11 122.4(6)
C15 C16 N4 132.5(6)
C11 C16 N4 105.0(5)
N1 C17 C18 112.2(4)
N1 C17 H17A 109.2
C18 C17 H17A 109.2
N1 C17 H17B 109.2
C18 C17 H17B 109.2
H17A C17 H17B 107.9
N7 C18 N6 112.6(5)
N7 C18 C17 122.4(5)
N6 C18 C17 124.6(5)
N6 C19 C20 132.1(6)
N6 C19 C24 105.3(5)
C20 C19 C24 122.6(6)
C21 C20 C19 116.8(6)
C21 C20 H20 121.6
C19 C20 H20 121.6
C20 C21 C22 121.1(6)
C20 C21 H21 119.4
C22 C21 H21 119.4
C23 C22 C21 121.6(6)
C23 C22 H22 119.2
C21 C22 H22 119.2
C24 C23 C22 117.8(6)
C24 C23 H23 121.1
C22 C23 H23 121.1
C23 C24 C19 120.1(6)
C23 C24 N7 129.9(6)
C19 C24 N7 110.0(5)
N8 C25 C26 112.1(4)
N8 C25 H25A 109.2
C26 C25 H25A 109.2
N8 C25 H25B 109.2
C26 C25 H25B 109.2
H25A C25 H25B 107.9
N10 C26 N9 111.3(5)
N10 C26 C25 125.0(5)
N9 C26 C25 123.6(5)
N9 C27 C32 105.6(5)
N9 C27 C28 132.0(5)
C32 C27 C28 122.3(5)
C29 C28 C27 115.6(5)
C29 C28 H28 122.2
C27 C28 H28 122.2
C28 C29 C30 122.8(5)
C28 C29 H29 118.6
C30 C29 H29 118.6
C31 C30 C29 121.4(6)
C31 C30 H30 119.3
C29 C30 H30 119.3
C30 C31 C32 117.0(5)
C30 C31 H31 121.5
C32 C31 H31 121.5
C27 C32 N10 108.3(5)
C27 C32 C31 120.8(5)
N10 C32 C31 130.9(5)
N8 C33 C34 112.1(4)
N8 C33 H33A 109.2
C34 C33 H33A 109.2
N8 C33 H33B 109.2
C34 C33 H33B 109.2
H33A C33 H33B 107.9
N12 C34 N11 111.4(5)
N12 C34 C33 123.9(5)
N11 C34 C33 124.7(5)
C40 C35 N11 105.6(5)
C40 C35 C36 122.2(5)
N11 C35 C36 132.1(5)
C37 C36 C35 115.4(6)
C37 C36 H36 122.3
C35 C36 H36 122.3
C38 C37 C36 122.8(6)
C38 C37 H37 118.6
C36 C37 H37 118.6
C37 C38 C39 121.8(6)
C37 C38 H38 119.1
C39 C38 H38 119.1
C38 C39 C40 115.7(6)
C38 C39 H39 122.2
C40 C39 H39 122.2
C35 C40 N12 108.7(5)
C35 C40 C39 122.1(5)
N12 C40 C39 129.2(5)
N8 C41 C42 110.9(4)
N8 C41 H41A 109.5
C42 C41 H41A 109.5
N8 C41 H41B 109.5
C42 C41 H41B 109.5
H41A C41 H41B 108.0
N14 C42 N13 112.5(5)
N14 C42 C41 126.0(5)
N13 C42 C41 121.5(5)
C44 C43 C48 120.5(6)
C44 C43 N14 129.9(5)
C48 C43 N14 109.5(5)
C45 C44 C43 116.9(5)
C45 C44 H44 121.5
C43 C44 H44 121.5
C44 C45 C46 121.8(6)
C44 C45 H45 119.1
C46 C45 H45 119.1
C47 C46 C45 121.6(6)
C47 C46 H46 119.2
C45 C46 H46 119.2
C46 C47 C48 116.0(6)
C46 C47 H47 122.0
C48 C47 H47 122.0
N13 C48 C43 105.7(5)
N13 C48 C47 131.2(5)
C43 C48 C47 123.1(5)
C54 C49 C50 118.6(6)
C54 C49 C55 116.9(5)
C50 C49 C55 124.5(5)
C51 C50 C49 121.0(6)
C51 C50 C56 118.1(6)
C49 C50 C56 121.0(6)
C52 C51 C50 119.6(6)
C52 C51 H51 120.2
C50 C51 H51 120.2
C51 C52 C53 121.3(7)
C51 C52 H52 119.4
C53 C52 H52 119.4
C52 C53 C54 118.3(7)
C52 C53 H53 120.8
C54 C53 H53 120.8
C49 C54 C53 121.1(6)
C49 C54 H54 119.4
C53 C54 H54 119.4
O2 C55 O1 124.1(6)
O2 C55 C49 119.4(6)
O1 C55 C49 116.4(6)
O3 C56 O4 116.7(10)
O3 C56 C50 124.4(9)
O4 C56 C50 118.5(9)
C62 C57 C58 119.3(5)
C62 C57 C63 117.9(5)
C58 C57 C63 122.5(5)
C59 C58 C57 119.8(5)
C59 C58 C64 115.6(5)
C57 C58 C64 124.6(5)
C60 C59 C58 120.6(5)
C60 C59 H59 119.7
C58 C59 H59 119.7
C59 C60 C61 120.3(5)
C59 C60 H60 119.8
C61 C60 H60 119.8
C60 C61 C62 119.0(5)
C60 C61 H61 120.5
C62 C61 H61 120.5
C57 C62 C61 120.8(5)
C57 C62 H62 119.6
C61 C62 H62 119.6
O5 C63 O6 124.1(6)
O5 C63 C57 119.6(6)
O6 C63 C57 116.3(5)
O7 C64 O8 124.6(6)
O7 C64 C58 121.2(5)
O8 C64 C58 114.0(5)
O9 C65 N15 127.7(12)
O9 C65 H65 116.2
N15 C65 H65 116.2
N15 C66 H66A 109.5
N15 C66 H66B 109.5
H66A C66 H66B 109.5
N15 C66 H66C 109.5
H66A C66 H66C 109.5
H66B C66 H66C 109.5
N15 C67 H67A 109.5
N15 C67 H67B 109.5
H67A C67 H67B 109.5
N15 C67 H67C 109.5
H67A C67 H67C 109.5
H67B C67 H67C 109.5
O11 C71 N17 124.9(8)
O11 C71 H71 117.5
N17 C71 H71 117.5
N17 C72 H72A 109.5
N17 C72 H72B 109.5
H72A C72 H72B 109.5
N17 C72 H72C 109.5
H72A C72 H72C 109.5
H72B C72 H72C 109.5
N17 C73 H73A 109.5
N17 C73 H73B 109.5
H73A C73 H73B 109.5
N17 C73 H73C 109.5
H73A C73 H73C 109.5
H73B C73 H73C 109.5
C1 N1 C9 111.5(4)
C1 N1 C17 109.9(4)
C9 N1 C17 111.2(4)
C2 N2 C8 109.1(4)
C2 N2 H2 125.5
C8 N2 H2 125.5
C2 N3 C3 109.7(4)
C2 N3 H3 125.2
C3 N3 H3 125.2
C10 N4 C16 108.0(5)
C10 N4 H4A 126.0
C16 N4 H4A 126.0
C10 N5 C11 107.0(5)
C10 N5 H5A 126.5
C11 N5 H5A 126.5
C18 N6 C19 107.8(5)
C18 N6 H6A 126.1
C19 N6 H6A 126.1
C18 N7 C24 104.3(4)
C25 N8 C41 111.3(4)
C25 N8 C33 111.7(4)
C41 N8 C33 110.2(4)
C26 N9 C27 108.6(4)
C26 N9 H9 125.7
C27 N9 H9 125.7
C26 N10 C32 106.1(4)
C34 N11 C35 107.4(4)
C34 N11 H11 126.3
C35 N11 H11 126.3
C34 N12 C40 106.8(4)
C34 N12 H12A 126.6
C40 N12 H12A 126.6
C42 N13 C48 107.5(4)
C42 N13 H13A 126.3
C48 N13 H13A 126.3
C42 N14 C43 104.8(4)
C65 N15 C66 122.2(8)
C65 N15 C67 119.5(8)
C66 N15 C67 118.3(7)
C71 N17 C72 120.6(6)
C71 N17 C73 120.7(7)
C72 N17 C73 118.7(6)
C64 O8 H8 109.5
H1W O12 H2W 110.9
C68 N16 C69 122.2
C68 N16 C70 118.1
C69 N16 C70 119.7
O10 C68 N16 123.6
O10 C68 H68 118.2
N16 C68 H68 118.2
N16 C69 H69A 109.5
N16 C69 H69B 109.5
H69A C69 H69B 109.5
N16 C69 H69C 109.5
H69A C69 H69C 109.5
H69B C69 H69C 109.5
N16 C70 H70A 109.5
N16 C70 H70B 109.5
H70A C70 H70B 109.5
N16 C70 H70C 109.5
H70A C70 H70C 109.5
H70B C70 H70C 109.5

loop_
_geom_bond_atom_site_label_1
_geom_bond_atom_site_label_2
_geom_bond_distance
C1 N1 1.471(5)
C1 C2 1.483(6)
C1 H1A 0.9700
C1 H1B 0.9700
C2 N3 1.321(5)
C2 N2 1.331(5)
C3 N3 1.382(5)
C3 C8 1.394(6)
C3 C4 1.386(6)
C4 C5 1.368(6)
C4 H4 0.9300
C5 C6 1.385(6)
C5 H5 0.9300
C6 C7 1.382(6)
C6 H6 0.9300
C7 C8 1.367(6)
C7 H7 0.9300
C8 N2 1.402(6)
C9 N1 1.471(5)
C9 C10 1.490(7)
C9 H9A 0.9700
C9 H9B 0.9700
C10 N5 1.309(6)
C10 N4 1.348(6)
C11 C16 1.376(7)
C11 N5 1.378(6)
C11 C12 1.381(7)
C12 C13 1.369(7)
C12 H12 0.9300
C13 C14 1.390(7)
C13 H13 0.9300
C14 C15 1.374(7)
C14 H14 0.9300
C15 C16 1.373(7)
C15 H15 0.9300
C16 N4 1.387(6)
C17 N1 1.466(5)
C17 C18 1.481(6)
C17 H17A 0.9700
C17 H17B 0.9700
C18 N7 1.326(6)
C18 N6 1.350(5)
C19 N6 1.375(6)
C19 C20 1.387(6)
C19 C24 1.386(6)
C20 C21 1.364(7)
C20 H20 0.9300
C21 C22 1.395(7)
C21 H21 0.9300
C22 C23 1.381(7)
C22 H22 0.9300
C23 C24 1.374(6)
C23 H23 0.9300
C24 N7 1.399(6)
C25 N8 1.461(5)
C25 C26 1.475(6)
C25 H25A 0.9700
C25 H25B 0.9700
C26 N10 1.324(5)
C26 N9 1.334(5)
C27 N9 1.380(5)
C27 C32 1.382(6)
C27 C28 1.390(6)
C28 C29 1.374(6)
C28 H28 0.9300
C29 C30 1.384(7)
C29 H29 0.9300
C30 C31 1.366(6)
C30 H30 0.9300
C31 C32 1.400(6)
C31 H31 0.9300
C32 N10 1.401(5)
C33 N8 1.472(5)
C33 C34 1.495(6)
C33 H33A 0.9700
C33 H33B 0.9700
C34 N12 1.299(5)
C34 N11 1.344(5)
C35 C40 1.365(6)
C35 N11 1.386(5)
C35 C36 1.392(6)
C36 C37 1.379(7)
C36 H36 0.9300
C37 C38 1.377(7)
C37 H37 0.9300
C38 C39 1.378(7)
C38 H38 0.9300
C39 C40 1.402(7)
C39 H39 0.9300
C40 N12 1.386(5)
C41 N8 1.461(5)
C41 C42 1.472(6)
C41 H41A 0.9700
C41 H41B 0.9700
C42 N14 1.316(5)
C42 N13 1.356(5)
C43 C44 1.379(6)
C43 C48 1.380(6)
C43 N14 1.403(6)
C44 C45 1.388(7)
C44 H44 0.9300
C45 C46 1.386(7)
C45 H45 0.9300
C46 C47 1.373(7)
C46 H46 0.9300
C47 C48 1.388(6)
C47 H47 0.9300
C48 N13 1.374(5)
C49 C54 1.380(6)
C49 C50 1.376(6)
C49 C55 1.528(7)
C50 C51 1.375(7)
C50 C56 1.502(9)
C51 C52 1.363(7)
C51 H51 0.9300
C52 C53 1.374(8)
C52 H52 0.9300
C53 C54 1.388(7)
C53 H53 0.9300
C54 H54 0.9300
C55 O2 1.226(6)
C55 O1 1.237(6)
C56 O3 1.136(8)
C56 O4 1.192(9)
C57 C62 1.383(6)
C57 C58 1.384(6)
C57 C63 1.503(7)
C58 C59 1.377(6)
C58 C64 1.507(7)
C59 C60 1.372(6)
C59 H59 0.9300
C60 C61 1.380(7)
C60 H60 0.9300
C61 C62 1.386(6)
C61 H61 0.9300
C62 H62 0.9300
C63 O5 1.235(6)
C63 O6 1.264(6)
C64 O7 1.216(6)
C64 O8 1.306(6)
C65 O9 1.153(9)
C65 N15 1.328(10)
C65 H65 0.9300
C66 N15 1.422(7)
C66 H66A 0.9600
C66 H66B 0.9600
C66 H66C 0.9600
C67 N15 1.411(7)
C67 H67A 0.9600
C67 H67B 0.9600
C67 H67C 0.9600
C71 O11 1.220(7)
C71 N17 1.320(7)
C71 H71 0.9300
C72 N17 1.436(6)
C72 H72A 0.9600
C72 H72B 0.9600
C72 H72C 0.9600
C73 N17 1.459(7)
C73 H73A 0.9600
C73 H73B 0.9600
C73 H73C 0.9600
N2 H2 0.8600
N3 H3 0.8600
N4 H4A 0.8600
N5 H5A 0.8600
N6 H6A 0.8600
N9 H9 0.8600
N11 H11 0.8600
N12 H12A 0.8600
N13 H13A 0.8600
O8 H8 0.8200
O12 H1W 0.8322
O12 H2W 0.8301
N16 C68 1.317(2)
N16 C69 1.464(2)
N16 C70 1.466(2)
O10 C68 1.2291(19)
C68 H68 0.9300
C69 H69A 0.9600
C69 H69B 0.9600
C69 H69C 0.9600
C70 H70A 0.9600
C70 H70B 0.9600
C70 H70C 0.9600

loop_
_geom_hbond_atom_site_label_D
_geom_hbond_atom_site_label_H
_geom_hbond_atom_site_label_A
_geom_hbond_distance_DH
_geom_hbond_distance_HA
_geom_hbond_distance_DA
_geom_hbond_angle_DHA
_geom_hbond_site_symmetry_A
N2 H2 O2 0.86 1.98 2.821(5) 164.9 .
N3 H3 O12 0.86 1.85 2.705(5) 171.2 2_676
N4 H4A O2 0.86 2.04 2.895(6) 174.5 .
N5 H5A O3 0.86 2.17 2.874(7) 139.3 2_666
N5 H5A O4 0.86 2.22 3.021(9) 155.3 2_666
N6 H6A O2 0.86 1.93 2.782(6) 168.1 .
N9 H9 O6 0.86 1.83 2.672(5) 166.2 2_666
N11 H11 O5 0.86 1.92 2.732(5) 155.9 2_666
N12 H12A N10 0.86 1.89 2.677(6) 152.2 2_567
N13 H13A O6 0.86 1.94 2.788(5) 170.7 2_666
O8 H8 N14 0.82 1.98 2.790(5) 167.4 1_644
O12 H2W O1 0.83 1.94 2.751(6) 167.1 1_655
O12 H1W N7 0.83 1.96 2.790(6) 173.7 .

loop_
_geom_torsion_atom_site_label_1
_geom_torsion_atom_site_label_2
_geom_torsion_atom_site_label_3
_geom_torsion_atom_site_label_4
_geom_torsion
N1 C1 C2 N3 -159.6(5)
N1 C1 C2 N2 19.4(7)
N3 C3 C4 C5 175.5(5)
C8 C3 C4 C5 -2.6(8)
C3 C4 C5 C6 2.4(8)
C4 C5 C6 C7 -0.8(9)
C5 C6 C7 C8 -0.7(8)
C6 C7 C8 C3 0.4(8)
C6 C7 C8 N2 -177.0(5)
N3 C3 C8 C7 -177.2(5)
C4 C3 C8 C7 1.3(8)
N3 C3 C8 N2 0.8(5)
C4 C3 C8 N2 179.3(4)
N1 C9 C10 N5 -141.9(5)
N1 C9 C10 N4 38.1(7)
C16 C11 C12 C13 -0.5(9)
N5 C11 C12 C13 178.8(6)
C11 C12 C13 C14 -0.1(9)
C12 C13 C14 C15 0.4(9)
C13 C14 C15 C16 0.0(8)
C14 C15 C16 C11 -0.7(8)
C14 C15 C16 N4 -177.4(5)
N5 C11 C16 C15 -178.4(5)
C12 C11 C16 C15 1.0(9)
N5 C11 C16 N4 -0.9(6)
C12 C11 C16 N4 178.5(5)
N1 C17 C18 N7 -156.0(5)
N1 C17 C18 N6 30.8(7)
N6 C19 C20 C21 176.4(5)
C24 C19 C20 C21 -2.1(8)
C19 C20 C21 C22 1.6(9)
C20 C21 C22 C23 -0.8(10)
C21 C22 C23 C24 0.5(9)
C22 C23 C24 C19 -1.0(8)
C22 C23 C24 N7 -177.4(5)
N6 C19 C24 C23 -177.0(5)
C20 C19 C24 C23 1.8(8)
N6 C19 C24 N7 0.1(6)
C20 C19 C24 N7 179.0(5)
N8 C25 C26 N10 -156.1(4)
N8 C25 C26 N9 27.3(6)
N9 C27 C28 C29 -178.9(5)
C32 C27 C28 C29 -1.5(7)
C27 C28 C29 C30 2.4(8)
C28 C29 C30 C31 -2.0(9)
C29 C30 C31 C32 0.6(8)
N9 C27 C32 N10 -0.7(5)
C28 C27 C32 N10 -178.6(4)
N9 C27 C32 C31 178.3(4)
C28 C27 C32 C31 0.3(8)
C30 C31 C32 C27 0.2(7)
C30 C31 C32 N10 178.8(5)
N8 C33 C34 N12 -121.1(5)
N8 C33 C34 N11 60.9(6)
C40 C35 C36 C37 0.4(8)
N11 C35 C36 C37 -178.9(5)
C35 C36 C37 C38 -1.8(9)
C36 C37 C38 C39 1.3(10)
C37 C38 C39 C40 0.6(9)
N11 C35 C40 N12 1.0(6)
C36 C35 C40 N12 -178.5(5)
N11 C35 C40 C39 -179.0(5)
C36 C35 C40 C39 1.5(9)
C38 C39 C40 C35 -2.0(8)
C38 C39 C40 N12 178.0(5)
N8 C41 C42 N14 -137.8(5)
N8 C41 C42 N13 40.2(6)
C48 C43 C44 C45 0.1(7)
N14 C43 C44 C45 178.3(5)
C43 C44 C45 C46 0.3(8)
C44 C45 C46 C47 -1.3(9)
C45 C46 C47 C48 1.7(8)
C44 C43 C48 N13 178.7(4)
N14 C43 C48 N13 0.2(6)
C44 C43 C48 C47 0.4(8)
N14 C43 C48 C47 -178.1(5)
C46 C47 C48 N13 -179.1(5)
C46 C47 C48 C43 -1.3(8)
C54 C49 C50 C51 -1.4(9)
C55 C49 C50 C51 178.4(5)
C54 C49 C50 C56 178.8(6)
C55 C49 C50 C56 -1.4(9)
C49 C50 C51 C52 -0.4(9)
C56 C50 C51 C52 179.4(6)
C50 C51 C52 C53 3.9(10)
C51 C52 C53 C54 -5.5(10)
C50 C49 C54 C53 -0.3(9)
C55 C49 C54 C53 179.9(6)
C52 C53 C54 C49 3.7(10)
C54 C49 C55 O2 -111.5(6)
C50 C49 C55 O2 68.6(8)
C54 C49 C55 O1 72.2(7)
C50 C49 C55 O1 -107.6(7)
C51 C50 C56 O3 -154.5(9)
C49 C50 C56 O3 25.3(13)
C51 C50 C56 O4 33.2(12)
C49 C50 C56 O4 -147.0(8)
C62 C57 C58 C59 3.2(7)
C63 C57 C58 C59 177.0(5)
C62 C57 C58 C64 -175.8(5)
C63 C57 C58 C64 -1.9(8)
C57 C58 C59 C60 -2.1(8)
C64 C58 C59 C60 177.0(5)
C58 C59 C60 C61 -1.0(8)
C59 C60 C61 C62 2.9(8)
C58 C57 C62 C61 -1.3(7)
C63 C57 C62 C61 -175.4(5)
C60 C61 C62 C57 -1.8(8)
C62 C57 C63 O5 -31.4(7)
C58 C57 C63 O5 154.7(5)
C62 C57 C63 O6 147.6(5)
C58 C57 C63 O6 -26.3(7)
C59 C58 C64 O7 -57.4(7)
C57 C58 C64 O7 121.6(6)
C59 C58 C64 O8 119.5(5)
C57 C58 C64 O8 -61.5(7)
C2 C1 N1 C9 -153.6(4)
C2 C1 N1 C17 82.6(5)
C10 C9 N1 C1 70.8(5)
C10 C9 N1 C17 -166.2(4)
C18 C17 N1 C1 -160.6(4)
C18 C17 N1 C9 75.4(5)
N3 C2 N2 C8 1.4(6)
C1 C2 N2 C8 -177.7(5)
C7 C8 N2 C2 176.4(6)
C3 C8 N2 C2 -1.4(6)
N2 C2 N3 C3 -0.9(6)
C1 C2 N3 C3 178.2(5)
C8 C3 N3 C2 0.0(6)
C4 C3 N3 C2 -178.2(5)
N5 C10 N4 C16 0.2(6)
C9 C10 N4 C16 -179.8(5)
C15 C16 N4 C10 177.6(6)
C11 C16 N4 C10 0.5(6)
N4 C10 N5 C11 -0.8(6)
C9 C10 N5 C11 179.2(5)
C16 C11 N5 C10 1.1(6)
C12 C11 N5 C10 -178.3(6)
N7 C18 N6 C19 -1.9(6)
C17 C18 N6 C19 171.9(5)
C20 C19 N6 C18 -177.7(5)
C24 C19 N6 C18 1.0(5)
N6 C18 N7 C24 1.9(6)
C17 C18 N7 C24 -172.1(5)
C23 C24 N7 C18 175.6(6)
C19 C24 N7 C18 -1.2(6)
C26 C25 N8 C41 79.8(5)
C26 C25 N8 C33 -156.5(4)
C42 C41 N8 C25 -167.0(4)
C42 C41 N8 C33 68.5(5)
C34 C33 N8 C25 68.1(5)
C34 C33 N8 C41 -167.7(4)
N10 C26 N9 C27 -1.3(5)
C25 C26 N9 C27 175.7(4)
C32 C27 N9 C26 1.2(5)
C28 C27 N9 C26 178.8(5)
N9 C26 N10 C32 0.9(5)
C25 C26 N10 C32 -176.1(4)
C27 C32 N10 C26 -0.1(5)
C31 C32 N10 C26 -178.9(5)
N12 C34 N11 C35 0.6(6)
C33 C34 N11 C35 178.8(4)
C40 C35 N11 C34 -0.9(6)
C36 C35 N11 C34 178.4(6)
N11 C34 N12 C40 0.1(6)
C33 C34 N12 C40 -178.2(4)
C35 C40 N12 C34 -0.7(6)
C39 C40 N12 C34 179.3(6)
N14 C42 N13 C48 0.0(5)
C41 C42 N13 C48 -178.3(4)
C43 C48 N13 C42 -0.1(5)
C47 C48 N13 C42 178.0(5)
N13 C42 N14 C43 0.1(5)
C41 C42 N14 C43 178.3(4)
C44 C43 N14 C42 -178.5(5)
C48 C43 N14 C42 -0.2(6)
O9 C65 N15 C66 0.9(14)
O9 C65 N15 C67 178.3(9)
O11 C71 N17 C72 -3.5(10)
O11 C71 N17 C73 175.2(7)
C69 N16 C68 O10 -0.4
C70 N16 C68 O10 179.5
